data_7114781
loop_
_publ_author_name
'Grushin, Vladimir V.'
'Herron, Norman'
'LeCloux, Daniel D.'
'Marshall, William J.'
'Petrov, Viacheslav A.'
'Wang, Ying'

_publ_section_title
;
 New, efficient electroluminescent materials based on organometallic Ir
 complexes
;
_journal_issue 16
_journal_name_full 'Chemical Communications'
_journal_page_first 1494
_journal_paper_doi 10.1039/b103490c
_journal_year 2001
_chemical_formula_sum 'C40 H20 Cl F18 Ir N3 O0'
_chemical_formula_weight 1112.24
_chemical_name_systematic
; 
? 
;
_space_group_IT_number 205
_symmetry_space_group_name_Hall '-P 2ac 2ab 3'
_symmetry_space_group_name_H-M 'P a -3'
_atom_sites_solution_hydrogens geom
_atom_sites_solution_primary direct
_atom_sites_solution_secondary difmap
_audit_creation_method SHELXL-97
_cell_angle_alpha 90.000
_cell_angle_beta 90.000
_cell_angle_gamma 90.000
_cell_formula_units_Z 16
_cell_length_a 25.010(3)
_cell_length_b 25.010(3)
_cell_length_c 25.010(3)
_cell_measurement_temperature 173(2)
_cell_volume 15644(3)
_computing_structure_refinement 'SHELXL-97 (Sheldrick, 1997)'
_computing_structure_solution 'SHELXS-97 (Sheldrick, 1990)'
_diffrn_ambient_temperature 173(2)
_diffrn_measured_fraction_theta_full 1.000
_diffrn_measured_fraction_theta_max 1.000
_diffrn_radiation_monochromator graphite
_diffrn_radiation_source 'fine-focus sealed tube'
_diffrn_radiation_type MoK\a
_diffrn_radiation_wavelength 0.71073
_diffrn_reflns_av_R_equivalents 0.0753
_diffrn_reflns_av_sigmaI/netI 0.0244
_diffrn_reflns_limit_h_max 33
_diffrn_reflns_limit_h_min -33
_diffrn_reflns_limit_k_max 33
_diffrn_reflns_limit_k_min -33
_diffrn_reflns_limit_l_max 33
_diffrn_reflns_limit_l_min -32
_diffrn_reflns_number 244961
_diffrn_reflns_theta_full 28.25
_diffrn_reflns_theta_max 28.25
_diffrn_reflns_theta_min 1.41
_exptl_absorpt_coefficient_mu 3.604
_exptl_crystal_density_diffrn 1.889
_exptl_crystal_density_method 'not measured'
_exptl_crystal_F_000 8592
_refine_diff_density_max 1.487
_refine_diff_density_min -1.048
_refine_diff_density_rms 0.118
_refine_ls_extinction_coef 0.000000(5)
_refine_ls_extinction_expression Fc^*^=kFc[1+0.001xFc^2^\l^3^/sin(2\q)]^-1/4^
_refine_ls_extinction_method SHELXL
_refine_ls_goodness_of_fit_ref 1.122
_refine_ls_hydrogen_treatment mixed
_refine_ls_matrix_type full
_refine_ls_number_parameters 382
_refine_ls_number_reflns 6485
_refine_ls_number_restraints 0
_refine_ls_restrained_S_all 1.122
_refine_ls_R_factor_all 0.0838
_refine_ls_R_factor_gt 0.0356
_refine_ls_shift/su_max 3.804
_refine_ls_shift/su_mean 0.010
_refine_ls_structure_factor_coef Fsqd
_refine_ls_weighting_details 'calc w=1/[\s^2^(Fo^2^)+(0.0113P)^2^+103.4978P] where P=(Fo^2^+2Fc^2^)/3'
_refine_ls_weighting_scheme calc
_refine_ls_wR_factor_gt 0.0625
_refine_ls_wR_factor_ref 0.0870
_reflns_number_gt 4153
_reflns_number_total 6485
_reflns_threshold_expression >2sigma(I)
_cod_data_source_file b103490c.txt
_cod_data_source_block 00096
_cod_database_code 7114781

loop_
_symmetry_equiv_pos_as_xyz
'x, y, z'
'-x+1/2, -y, z+1/2'
'-x, y+1/2, -z+1/2'
'x+1/2, -y+1/2, -z'
'z, x, y'
'z+1/2, -x+1/2, -y'
'-z+1/2, -x, y+1/2'
'-z, x+1/2, -y+1/2'
'y, z, x'
'-y, z+1/2, -x+1/2'
'y+1/2, -z+1/2, -x'
'-y+1/2, -z, x+1/2'
'-x, -y, -z'
'x-1/2, y, -z-1/2'
'x, -y-1/2, z-1/2'
'-x-1/2, y-1/2, z'
'-z, -x, -y'
'-z-1/2, x-1/2, y'
'z-1/2, x, -y-1/2'
'z, -x-1/2, y-1/2'
'-y, -z, -x'
'y, -z-1/2, x-1/2'
'-y-1/2, z-1/2, x'
'y-1/2, z, -x-1/2'

loop_
_atom_site_label
_atom_site_type_symbol
_atom_site_fract_x
_atom_site_fract_y
_atom_site_fract_z
_atom_site_U_iso_or_equiv
_atom_site_adp_type
_atom_site_occupancy
_atom_site_symmetry_multiplicity
_atom_site_calc_flag
_atom_site_refinement_flags
Ir1_1 Ir 0.091264(7) 0.091264(7) 0.091264(7) 0.01937(8) Uani 1 3 d S
N1_1 N 0.07343(16) 0.17328(16) 0.10565(16) 0.0249(9) Uani 1 1 d .
F1_1 F 0.1057(2) 0.31211(17) 0.21944(17) 0.0743(14) Uani 1 1 d .
F2_1 F 0.02093(19) 0.30434(17) 0.22157(16) 0.0687(13) Uani 1 1 d .
C2_1 C 0.06217(19) 0.2023(2) 0.06091(19) 0.0242(10) Uani 1 1 d .
F3_1 F 0.0707(2) 0.24173(15) 0.25235(14) 0.0734(14) Uani 1 1 d .
C3_1 C 0.0557(2) 0.2581(2) 0.0648(2) 0.0306(12) Uani 1 1 d .
H3A_1 H 0.0500 0.2788 0.0335 0.037 Uiso 1 1 calc R
C4_1 C 0.0577(2) 0.2826(2) 0.1138(2) 0.0352(13) Uani 1 1 d .
H4A_1 H 0.0533 0.3202 0.1166 0.042 Uiso 1 1 calc R
C5_1 C 0.0662(2) 0.2518(2) 0.1594(2) 0.0332(12) Uani 1 1 d .
C6_1 C 0.0748(2) 0.1976(2) 0.1535(2) 0.0293(11) Uani 1 1 d .
H6A_1 H 0.0820 0.1767 0.1844 0.035 Uiso 1 1 calc R
C7_1 C 0.0663(3) 0.2767(3) 0.2139(2) 0.0484(17) Uani 1 1 d .
C11_1 C 0.01775(19) 0.0693(2) 0.1148(2) 0.0242(10) Uani 1 1 d .
F11_1 F -0.13763(16) 0.0302(2) 0.23451(17) 0.0832(16) Uani 1 1 d .
F12_1 F -0.1411(2) -0.0314(3) 0.1780(3) 0.126(3) Uani 1 1 d .
C12_1 C 0.01236(19) 0.0582(2) 0.17002(19) 0.0243(10) Uani 1 1 d .
F13_1 F -0.17457(16) 0.0422(3) 0.1585(2) 0.112(2) Uani 1 1 d .
C13_1 C -0.0365(2) 0.0428(2) 0.1924(2) 0.0298(11) Uani 1 1 d .
H13A_1 H -0.0390 0.0356 0.2296 0.036 Uiso 1 1 calc R
C14_1 C -0.0811(2) 0.0382(2) 0.1600(2) 0.0331(12) Uani 1 1 d .
C15_1 C -0.0769(2) 0.0483(2) 0.1057(2) 0.0345(13) Uani 1 1 d .
H15A_1 H -0.1075 0.0444 0.0835 0.041 Uiso 1 1 calc R
C16_1 C -0.02860(19) 0.0640(2) 0.0834(2) 0.0282(11) Uani 1 1 d .
H16A_1 H -0.0268 0.0712 0.0462 0.034 Uiso 1 1 calc R
C17_1 C -0.1328(3) 0.0206(3) 0.1828(3) 0.0555(19) Uani 1 1 d .
Ir21_2 Ir 0.088008(7) -0.088008(7) 0.411992(7) 0.02020(8) Uani 1 3 d S
N21_2 N 0.17306(16) -0.08660(17) 0.41859(16) 0.0251(9) Uani 1 1 d .
F21_2 F 0.32838(16) -0.17678(18) 0.45709(18) 0.0675(12) Uani 1 1 d .
F22_2 F 0.26672(16) -0.21908(15) 0.4159(2) 0.0726(14) Uani 1 1 d .
C22_2 C 0.1949(2) -0.0367(2) 0.42167(19) 0.0255(10) Uani 1 1 d .
F23_2 F 0.32520(17) -0.17480(19) 0.37211(18) 0.0714(13) Uani 1 1 d .
C23_2 C 0.2503(2) -0.0302(2) 0.4231(2) 0.0336(12) Uani 1 1 d .
H23A_2 H 0.2654 0.0046 0.4253 0.040 Uiso 1 1 calc R
C24_2 C 0.2833(2) -0.0748(2) 0.4213(2) 0.0369(13) Uani 1 1 d .
H24A_2 H 0.3211 -0.0709 0.4220 0.044 Uiso 1 1 calc R
C25_2 C 0.2601(2) -0.1255(2) 0.4185(2) 0.0342(12) Uani 1 1 d .
C26_2 C 0.2049(2) -0.1296(2) 0.4180(2) 0.0293(11) Uani 1 1 d .
H26A_2 H 0.1891 -0.1641 0.4171 0.035 Uiso 1 1 calc R
C27_2 C 0.2948(2) -0.1740(3) 0.4157(3) 0.0465(16) Uani 1 1 d .
C31_2 C 0.00873(19) -0.08125(19) 0.3994(2) 0.0252(10) Uani 1 1 d .
F31_2 F -0.1786(3) -0.0247(4) 0.3660(5) 0.215(6) Uani 1 1 d .
C32_2 C -0.0070(2) -0.0770(2) 0.3447(2) 0.0269(11) Uani 1 1 d .
F32_2 F -0.16771(18) -0.0738(3) 0.3036(2) 0.109(2) Uani 1 1 d .
C33_2 C -0.0607(2) -0.0725(2) 0.3300(2) 0.0310(12) Uani 1 1 d .
H33A_2 H -0.0701 -0.0694 0.2933 0.037 Uiso 1 1 calc R
F33_2 F -0.1868(2) -0.1030(5) 0.3761(4) 0.226(6) Uani 1 1 d .
C34_2 C -0.1000(2) -0.0727(2) 0.3686(2) 0.0362(13) Uani 1 1 d .
C35_2 C -0.0859(2) -0.0771(2) 0.4225(2) 0.0330(12) Uani 1 1 d .
H35A_2 H -0.1129 -0.0773 0.4493 0.040 Uiso 1 1 calc R
C36_2 C -0.0324(2) -0.0812(2) 0.4371(2) 0.0301(11) Uani 1 1 d .
H36A_2 H -0.0236 -0.0840 0.4739 0.036 Uiso 1 1 calc R
C37_2 C -0.1576(3) -0.0690(4) 0.3542(3) 0.0569(19) Uani 1 1 d .
Cl40_3 Cl 0.30010(7) 0.30010(7) 0.30010(7) 0.0737(10) Uani 1 3 d S
C40_3 C 0.2759(13) 0.2631(15) 0.2420(11) 0.086(9) Uiso 0.33 1 d P
Cl41_3 Cl 0.20203(8) 0.20203(8) 0.20203(8) 0.0856(12) Uani 1 3 d S
C41_3 C 0.2279(16) 0.2376(18) 0.2626(12) 0.107(12) Uiso 0.33 1 d P

loop_
_atom_site_aniso_label
_atom_site_aniso_U_11
_atom_site_aniso_U_22
_atom_site_aniso_U_33
_atom_site_aniso_U_23
_atom_site_aniso_U_13
_atom_site_aniso_U_12
Ir1_1 0.01937(8) 0.01937(8) 0.01937(8) 0.00005(7) 0.00005(7) 0.00005(7)
N1_1 0.024(2) 0.026(2) 0.025(2) -0.0019(17) -0.0010(17) 0.0000(17)
F1_1 0.107(4) 0.055(3) 0.061(3) -0.026(2) -0.023(3) -0.009(3)
F2_1 0.089(3) 0.067(3) 0.050(2) -0.022(2) 0.000(2) 0.031(2)
C2_1 0.023(2) 0.028(3) 0.022(2) 0.002(2) 0.0009(19) -0.003(2)
F3_1 0.151(5) 0.045(2) 0.0233(18) -0.0032(16) -0.009(2) 0.023(3)
C3_1 0.034(3) 0.027(3) 0.030(3) 0.006(2) -0.001(2) 0.000(2)
C4_1 0.043(3) 0.027(3) 0.035(3) -0.003(2) -0.003(3) 0.003(2)
C5_1 0.042(3) 0.030(3) 0.028(3) -0.008(2) -0.003(2) 0.005(2)
C6_1 0.036(3) 0.029(3) 0.022(3) -0.003(2) 0.000(2) 0.002(2)
C7_1 0.078(5) 0.034(3) 0.033(3) -0.009(3) -0.008(3) 0.007(3)
C11_1 0.020(2) 0.025(2) 0.028(3) -0.003(2) 0.0006(19) 0.0013(19)
F11_1 0.040(2) 0.157(5) 0.053(3) -0.016(3) 0.016(2) -0.032(3)
F12_1 0.115(5) 0.118(5) 0.145(6) -0.043(4) 0.066(4) -0.079(4)
C12_1 0.024(2) 0.026(3) 0.023(2) -0.001(2) 0.0003(19) 0.000(2)
F13_1 0.025(2) 0.231(8) 0.079(3) 0.025(4) 0.004(2) -0.005(3)
C13_1 0.026(3) 0.035(3) 0.028(3) -0.002(2) 0.006(2) -0.002(2)
C14_1 0.026(3) 0.036(3) 0.037(3) -0.006(2) 0.005(2) -0.006(2)
C15_1 0.029(3) 0.042(3) 0.033(3) -0.001(2) -0.009(2) -0.002(2)
C16_1 0.022(2) 0.031(3) 0.031(3) -0.004(2) -0.004(2) -0.002(2)
C17_1 0.031(3) 0.088(6) 0.047(4) -0.011(4) 0.005(3) -0.020(4)
Ir21_2 0.02020(8) 0.02020(8) 0.02020(8) -0.00043(7) 0.00043(7) 0.00043(7)
N21_2 0.023(2) 0.028(2) 0.024(2) -0.0012(17) -0.0016(16) 0.0003(17)
F21_2 0.051(2) 0.078(3) 0.074(3) -0.004(2) -0.022(2) 0.034(2)
F22_2 0.048(2) 0.039(2) 0.131(4) -0.003(2) -0.010(3) 0.0152(18)
C22_2 0.028(3) 0.027(3) 0.022(2) 0.004(2) 0.000(2) -0.001(2)
F23_2 0.063(3) 0.081(3) 0.070(3) -0.009(2) 0.017(2) 0.031(2)
C23_2 0.028(3) 0.036(3) 0.037(3) 0.005(2) -0.004(2) -0.007(2)
C24_2 0.025(3) 0.051(4) 0.034(3) 0.000(3) -0.001(2) -0.003(2)
C25_2 0.030(3) 0.040(3) 0.033(3) 0.001(2) -0.001(2) 0.009(2)
C26_2 0.031(3) 0.030(3) 0.028(3) 0.000(2) -0.002(2) 0.007(2)
C27_2 0.032(3) 0.047(4) 0.060(4) -0.006(3) -0.006(3) 0.011(3)
C31_2 0.023(2) 0.021(2) 0.032(3) -0.003(2) -0.002(2) -0.0011(19)
F31_2 0.077(4) 0.241(10) 0.327(13) -0.182(10) -0.108(6) 0.101(6)
C32_2 0.025(3) 0.027(3) 0.030(3) 0.000(2) -0.003(2) 0.000(2)
F32_2 0.036(2) 0.207(7) 0.083(4) -0.008(4) -0.022(2) 0.008(3)
C33_2 0.027(3) 0.037(3) 0.029(3) 0.001(2) -0.004(2) -0.002(2)
F33_2 0.041(3) 0.411(16) 0.226(9) 0.217(11) -0.041(4) -0.069(6)
C34_2 0.025(3) 0.036(3) 0.047(3) 0.000(3) -0.001(2) 0.000(2)
C35_2 0.031(3) 0.031(3) 0.038(3) -0.003(2) 0.006(2) 0.001(2)
C36_2 0.029(3) 0.030(3) 0.031(3) -0.004(2) 0.002(2) 0.000(2)
C37_2 0.029(3) 0.087(6) 0.055(4) 0.004(4) -0.002(3) 0.005(4)
Cl40_3 0.0737(10) 0.0737(10) 0.0737(10) -0.0201(9) -0.0201(9) -0.0201(9)
Cl41_3 0.0856(12) 0.0856(12) 0.0856(12) -0.0273(10) -0.0273(10) -0.0273(10)

loop_
_atom_type_symbol
_atom_type_description
_atom_type_scat_dispersion_real
_atom_type_scat_dispersion_imag
_atom_type_scat_source
C C 0.0033 0.0016 'International Tables Vol C Tables 4.2.6.8 and 6.1.1.4'
H H 0.0000 0.0000 'International Tables Vol C Tables 4.2.6.8 and 6.1.1.4'
N N 0.0061 0.0033 'International Tables Vol C Tables 4.2.6.8 and 6.1.1.4'
O O 0.0106 0.0060 'International Tables Vol C Tables 4.2.6.8 and 6.1.1.4'
F F 0.0171 0.0103 'International Tables Vol C Tables 4.2.6.8 and 6.1.1.4'
Ir Ir -1.4442 7.9887 'International Tables Vol C Tables 4.2.6.8 and 6.1.1.4'
Cl Cl 0.1484 0.1585 'International Tables Vol C Tables 4.2.6.8 and 6.1.1.4'

loop_
_geom_angle_atom_site_label_1
_geom_angle_atom_site_label_2
_geom_angle_atom_site_label_3
_geom_angle
_geom_angle_site_symmetry_1
_geom_angle_site_symmetry_3
C11_1 Ir1_1 C11_1 95.65(19) 5 .
C11_1 Ir1_1 C11_1 95.66(19) 5 9
C11_1 Ir1_1 C11_1 95.65(19) . 9
C11_1 Ir1_1 N1_1 79.33(18) 5 9
C11_1 Ir1_1 N1_1 171.84(18) . 9
C11_1 Ir1_1 N1_1 91.26(18) 9 9
C11_1 Ir1_1 N1_1 91.26(18) 5 5
C11_1 Ir1_1 N1_1 79.32(18) . 5
C11_1 Ir1_1 N1_1 171.84(18) 9 5
N1_1 Ir1_1 N1_1 94.27(15) 9 5
C11_1 Ir1_1 N1_1 171.84(18) 5 .
C11_1 Ir1_1 N1_1 91.27(18) . .
C11_1 Ir1_1 N1_1 79.32(18) 9 .
N1_1 Ir1_1 N1_1 94.26(15) 9 .
N1_1 Ir1_1 N1_1 94.27(15) 5 .
C6_1 N1_1 C2_1 119.7(4) . .
C6_1 N1_1 Ir1_1 125.6(3) . .
C2_1 N1_1 Ir1_1 114.7(3) . .
N1_1 C2_1 C3_1 119.6(5) . .
N1_1 C2_1 C12_1 113.7(4) . 9
C3_1 C2_1 C12_1 126.7(5) . 9
C4_1 C3_1 C2_1 120.0(5) . .
C3_1 C4_1 C5_1 119.4(5) . .
C6_1 C5_1 C4_1 118.5(5) . .
C6_1 C5_1 C7_1 120.4(5) . .
C4_1 C5_1 C7_1 121.0(5) . .
N1_1 C6_1 C5_1 122.5(5) . .
F3_1 C7_1 F1_1 107.9(6) . .
F3_1 C7_1 F2_1 108.1(6) . .
F1_1 C7_1 F2_1 105.6(5) . .
F3_1 C7_1 C5_1 113.1(5) . .
F1_1 C7_1 C5_1 111.9(6) . .
F2_1 C7_1 C5_1 110.0(5) . .
C16_1 C11_1 C12_1 116.6(5) . .
C16_1 C11_1 Ir1_1 128.1(4) . .
C12_1 C11_1 Ir1_1 115.3(4) . .
C13_1 C12_1 C11_1 121.9(5) . .
C13_1 C12_1 C2_1 121.6(5) . 5
C11_1 C12_1 C2_1 116.5(4) . 5
C14_1 C13_1 C12_1 119.5(5) . .
C13_1 C14_1 C15_1 119.9(5) . .
C13_1 C14_1 C17_1 120.3(5) . .
C15_1 C14_1 C17_1 119.7(5) . .
C14_1 C15_1 C16_1 120.7(5) . .
C15_1 C16_1 C11_1 121.4(5) . .
F11_1 C17_1 F12_1 104.6(7) . .
F11_1 C17_1 F13_1 107.7(6) . .
F12_1 C17_1 F13_1 103.6(6) . .
F11_1 C17_1 C14_1 113.8(5) . .
F12_1 C17_1 C14_1 113.2(6) . .
F13_1 C17_1 C14_1 113.1(6) . .
C31_2 Ir21_2 C31_2 94.81(19) 10_545 7
C31_2 Ir21_2 C31_2 94.81(19) 10_545 .
C31_2 Ir21_2 C31_2 94.81(19) 7 .
C31_2 Ir21_2 N21_2 79.74(19) 10_545 7
C31_2 Ir21_2 N21_2 172.65(18) 7 7
C31_2 Ir21_2 N21_2 90.58(17) . 7
C31_2 Ir21_2 N21_2 172.65(18) 10_545 10_545
C31_2 Ir21_2 N21_2 90.58(17) 7 10_545
C31_2 Ir21_2 N21_2 79.74(18) . 10_545
N21_2 Ir21_2 N21_2 95.30(15) 7 10_545
C31_2 Ir21_2 N21_2 90.58(17) 10_545 .
C31_2 Ir21_2 N21_2 79.74(18) 7 .
C31_2 Ir21_2 N21_2 172.65(18) . .
N21_2 Ir21_2 N21_2 95.30(15) 7 .
N21_2 Ir21_2 N21_2 95.30(15) 10_545 .
C26_2 N21_2 C22_2 119.8(4) . .
C26_2 N21_2 Ir21_2 125.4(3) . .
C22_2 N21_2 Ir21_2 114.7(3) . .
N21_2 C22_2 C23_2 120.3(5) . .
N21_2 C22_2 C32_2 114.3(4) . 7
C23_2 C22_2 C32_2 125.4(5) . 7
C24_2 C23_2 C22_2 119.7(5) . .
C23_2 C24_2 C25_2 119.1(5) . .
C26_2 C25_2 C24_2 118.8(5) . .
C26_2 C25_2 C27_2 121.2(5) . .
C24_2 C25_2 C27_2 120.0(5) . .
N21_2 C26_2 C25_2 122.3(5) . .
F22_2 C27_2 F23_2 106.9(6) . .
F22_2 C27_2 F21_2 106.6(6) . .
F23_2 C27_2 F21_2 106.0(5) . .
F22_2 C27_2 C25_2 112.5(5) . .
F23_2 C27_2 C25_2 112.5(6) . .
F21_2 C27_2 C25_2 111.9(5) . .
C36_2 C31_2 C32_2 116.3(5) . .
C36_2 C31_2 Ir21_2 128.4(4) . .
C32_2 C31_2 Ir21_2 115.2(4) . .
C33_2 C32_2 C31_2 121.5(5) . .
C33_2 C32_2 C22_2 122.5(5) . 10_545
C31_2 C32_2 C22_2 116.0(4) . 10_545
C34_2 C33_2 C32_2 120.1(5) . .
C33_2 C34_2 C35_2 119.7(5) . .
C33_2 C34_2 C37_2 121.4(6) . .
C35_2 C34_2 C37_2 118.9(5) . .
C36_2 C35_2 C34_2 120.1(5) . .
C35_2 C36_2 C31_2 122.3(5) . .
F33_2 C37_2 F31_2 104.6(9) . .
F33_2 C37_2 F32_2 104.6(8) . .
F31_2 C37_2 F32_2 103.2(8) . .
F33_2 C37_2 C34_2 114.6(7) . .
F31_2 C37_2 C34_2 113.7(7) . .
F32_2 C37_2 C34_2 114.8(6) . .
C40_3 Cl40_3 C40_3 33.4(15) 9 .
C40_3 Cl40_3 C40_3 33.4(15) 9 5
C40_3 Cl40_3 C40_3 33.4(15) . 5
C41_3 C40_3 C41_3 68(4) 5 9
C41_3 C40_3 C40_3 61(4) 5 9
C41_3 C40_3 C40_3 89(3) 9 9
C41_3 C40_3 C40_3 93(3) 5 5
C41_3 C40_3 C40_3 55(3) 9 5
C40_3 C40_3 C40_3 59.994(11) 9 5
C41_3 C40_3 C41_3 49(3) 5 .
C41_3 C40_3 C41_3 49(3) 9 .
C40_3 C40_3 C41_3 40.6(19) 9 .
C40_3 C40_3 C41_3 45(2) 5 .
C41_3 C40_3 Cl40_3 133(4) 5 .
C41_3 C40_3 Cl40_3 126(3) 9 .
C40_3 C40_3 Cl40_3 73.3(8) 9 .
C40_3 C40_3 Cl40_3 73.3(7) 5 .
C41_3 C40_3 Cl40_3 102.3(19) . .
C41_3 Cl41_3 C41_3 34.1(17) 5 9
C41_3 Cl41_3 C41_3 34.1(17) 5 .
C41_3 Cl41_3 C41_3 34.1(17) 9 .
C40_3 C41_3 C40_3 64(4) 9 5
C40_3 C41_3 C41_3 59(4) 9 5
C40_3 C41_3 C41_3 87(3) 5 5
C40_3 C41_3 C41_3 90(3) 9 9
C40_3 C41_3 C41_3 53(3) 5 9
C41_3 C41_3 C41_3 59.997(14) 5 9
C40_3 C41_3 C40_3 46(3) 9 .
C40_3 C41_3 C40_3 46(2) 5 .
C41_3 C41_3 C40_3 40.7(18) 5 .
C41_3 C41_3 C40_3 44(2) 9 .
C40_3 C41_3 Cl41_3 131(4) 9 .
C40_3 C41_3 Cl41_3 125(3) 5 .
C41_3 C41_3 Cl41_3 73.0(9) 5 .
C41_3 C41_3 Cl41_3 73.0(9) 9 .
C40_3 C41_3 Cl41_3 102(2) . .

loop_
_geom_bond_atom_site_label_1
_geom_bond_atom_site_label_2
_geom_bond_distance
_geom_bond_site_symmetry_2
Ir1_1 C11_1 2.007(5) 5
Ir1_1 C11_1 2.007(5) .
Ir1_1 C11_1 2.007(5) 9
Ir1_1 N1_1 2.130(4) 9
Ir1_1 N1_1 2.130(4) 5
Ir1_1 N1_1 2.130(4) .
N1_1 C6_1 1.342(6) .
N1_1 C2_1 1.363(6) .
F1_1 C7_1 1.332(8) .
F2_1 C7_1 1.343(8) .
C2_1 C3_1 1.408(7) .
C2_1 C12_1 1.462(7) 9
F3_1 C7_1 1.305(7) .
C3_1 C4_1 1.372(7) .
C4_1 C5_1 1.392(8) .
C5_1 C6_1 1.381(7) .
C5_1 C7_1 1.498(8) .
C11_1 C16_1 1.407(7) .
C11_1 C12_1 1.415(7) .
F11_1 C17_1 1.321(8) .
F12_1 C17_1 1.322(9) .
C12_1 C13_1 1.397(7) .
C12_1 C2_1 1.461(7) 5
F13_1 C17_1 1.324(9) .
C13_1 C14_1 1.383(7) .
C14_1 C15_1 1.386(8) .
C14_1 C17_1 1.481(8) .
C15_1 C16_1 1.388(7) .
Ir21_2 C31_2 2.015(5) 10_545
Ir21_2 C31_2 2.015(5) 7
Ir21_2 C31_2 2.015(5) .
Ir21_2 N21_2 2.134(4) 7
Ir21_2 N21_2 2.134(4) 10_545
Ir21_2 N21_2 2.134(4) .
N21_2 C26_2 1.339(6) .
N21_2 C22_2 1.365(6) .
F21_2 C27_2 1.334(7) .
F22_2 C27_2 1.329(7) .
C22_2 C23_2 1.396(7) .
C22_2 C32_2 1.474(7) 7
F23_2 C27_2 1.330(8) .
C23_2 C24_2 1.389(8) .
C24_2 C25_2 1.394(8) .
C25_2 C26_2 1.385(7) .
C25_2 C27_2 1.492(8) .
C31_2 C36_2 1.394(7) .
C31_2 C32_2 1.429(7) .
F31_2 C37_2 1.260(10) .
C32_2 C33_2 1.397(7) .
C32_2 C22_2 1.473(7) 10_545
F32_2 C37_2 1.295(8) .
C33_2 C34_2 1.379(8) .
F33_2 C37_2 1.248(10) .
C34_2 C35_2 1.400(8) .
C34_2 C37_2 1.487(8) .
C35_2 C36_2 1.390(7) .
Cl40_3 C40_3 1.83(3) 9
Cl40_3 C40_3 1.83(3) .
Cl40_3 C40_3 1.83(3) 5
C40_3 C41_3 0.95(4) 5
C40_3 C41_3 1.02(4) 9
C40_3 C40_3 1.05(5) 9
C40_3 C40_3 1.05(5) 5
C40_3 C41_3 1.45(3) .
Cl41_3 C41_3 1.87(3) 5
Cl41_3 C41_3 1.87(3) 9
Cl41_3 C41_3 1.87(3) .
C41_3 C40_3 0.95(4) 9
C41_3 C40_3 1.02(4) 5
C41_3 C41_3 1.10(5) 5
C41_3 C41_3 1.10(5) 9

loop_
_geom_torsion_atom_site_label_1
_geom_torsion_atom_site_label_2
_geom_torsion_atom_site_label_3
_geom_torsion_atom_site_label_4
_geom_torsion
_geom_torsion_site_symmetry_1
_geom_torsion_site_symmetry_4
C11_1 Ir1_1 N1_1 C6_1 -130.9(12) 5 .
C11_1 Ir1_1 N1_1 C6_1 81.1(4) . .
C11_1 Ir1_1 N1_1 C6_1 176.6(5) 9 .
N1_1 Ir1_1 N1_1 C6_1 -92.9(3) 9 .
N1_1 Ir1_1 N1_1 C6_1 1.7(4) 5 .
C11_1 Ir1_1 N1_1 C2_1 46.1(14) 5 .
C11_1 Ir1_1 N1_1 C2_1 -102.0(4) . .
C11_1 Ir1_1 N1_1 C2_1 -6.4(3) 9 .
N1_1 Ir1_1 N1_1 C2_1 84.0(4) 9 .
N1_1 Ir1_1 N1_1 C2_1 178.7(3) 5 .
C6_1 N1_1 C2_1 C3_1 4.3(7) . .
Ir1_1 N1_1 C2_1 C3_1 -172.9(4) . .
C6_1 N1_1 C2_1 C12_1 -175.8(4) . 9
Ir1_1 N1_1 C2_1 C12_1 7.0(5) . 9
N1_1 C2_1 C3_1 C4_1 -3.8(8) . .
C12_1 C2_1 C3_1 C4_1 176.3(5) 9 .
C2_1 C3_1 C4_1 C5_1 0.1(9) . .
C3_1 C4_1 C5_1 C6_1 2.9(9) . .
C3_1 C4_1 C5_1 C7_1 -177.4(6) . .
C2_1 N1_1 C6_1 C5_1 -1.2(8) . .
Ir1_1 N1_1 C6_1 C5_1 175.6(4) . .
C4_1 C5_1 C6_1 N1_1 -2.4(9) . .
C7_1 C5_1 C6_1 N1_1 177.9(6) . .
C6_1 C5_1 C7_1 F3_1 -5.4(9) . .
C4_1 C5_1 C7_1 F3_1 175.0(6) . .
C6_1 C5_1 C7_1 F1_1 116.7(6) . .
C4_1 C5_1 C7_1 F1_1 -63.0(8) . .
C6_1 C5_1 C7_1 F2_1 -126.3(6) . .
C4_1 C5_1 C7_1 F2_1 54.1(8) . .
C11_1 Ir1_1 C11_1 C16_1 -85.7(4) 5 .
C11_1 Ir1_1 C11_1 C16_1 10.6(5) 9 .
N1_1 Ir1_1 C11_1 C16_1 -137.3(11) 9 .
N1_1 Ir1_1 C11_1 C16_1 -175.9(5) 5 .
N1_1 Ir1_1 C11_1 C16_1 90.0(5) . .
C11_1 Ir1_1 C11_1 C12_1 94.6(5) 5 .
C11_1 Ir1_1 C11_1 C12_1 -169.1(4) 9 .
N1_1 Ir1_1 C11_1 C12_1 43.0(14) 9 .
N1_1 Ir1_1 C11_1 C12_1 4.4(4) 5 .
N1_1 Ir1_1 C11_1 C12_1 -89.7(4) . .
C16_1 C11_1 C12_1 C13_1 -0.2(7) . .
Ir1_1 C11_1 C12_1 C13_1 179.5(4) . .
C16_1 C11_1 C12_1 C2_1 178.2(4) . 5
Ir1_1 C11_1 C12_1 C2_1 -2.1(6) . 5
C11_1 C12_1 C13_1 C14_1 0.1(8) . .
C2_1 C12_1 C13_1 C14_1 -178.2(5) 5 .
C12_1 C13_1 C14_1 C15_1 0.6(8) . .
C12_1 C13_1 C14_1 C17_1 178.5(6) . .
C13_1 C14_1 C15_1 C16_1 -1.1(9) . .
C17_1 C14_1 C15_1 C16_1 -179.0(6) . .
C14_1 C15_1 C16_1 C11_1 1.0(8) . .
C12_1 C11_1 C16_1 C15_1 -0.4(8) . .
Ir1_1 C11_1 C16_1 C15_1 180.0(4) . .
C13_1 C14_1 C17_1 F11_1 24.6(10) . .
C15_1 C14_1 C17_1 F11_1 -157.5(6) . .
C13_1 C14_1 C17_1 F12_1 -94.6(8) . .
C15_1 C14_1 C17_1 F12_1 83.3(8) . .
C13_1 C14_1 C17_1 F13_1 147.9(6) . .
C15_1 C14_1 C17_1 F13_1 -34.2(9) . .
C31_2 Ir21_2 N21_2 C26_2 85.1(4) 10_545 .
C31_2 Ir21_2 N21_2 C26_2 179.9(4) 7 .
C31_2 Ir21_2 N21_2 C26_2 -137.6(13) . .
N21_2 Ir21_2 N21_2 C26_2 5.4(4) 7 .
N21_2 Ir21_2 N21_2 C26_2 -90.5(3) 10_545 .
C31_2 Ir21_2 N21_2 C22_2 -97.4(4) 10_545 .
C31_2 Ir21_2 N21_2 C22_2 -2.6(3) 7 .
C31_2 Ir21_2 N21_2 C22_2 39.9(15) . .
N21_2 Ir21_2 N21_2 C22_2 -177.1(3) 7 .
N21_2 Ir21_2 N21_2 C22_2 87.1(4) 10_545 .
C26_2 N21_2 C22_2 C23_2 1.3(7) . .
Ir21_2 N21_2 C22_2 C23_2 -176.4(4) . .
C26_2 N21_2 C22_2 C32_2 -178.9(4) . 7
Ir21_2 N21_2 C22_2 C32_2 3.4(5) . 7
N21_2 C22_2 C23_2 C24_2 0.1(8) . .
C32_2 C22_2 C23_2 C24_2 -179.7(5) 7 .
C22_2 C23_2 C24_2 C25_2 -0.5(8) . .
C23_2 C24_2 C25_2 C26_2 -0.5(8) . .
C23_2 C24_2 C25_2 C27_2 179.2(6) . .
C22_2 N21_2 C26_2 C25_2 -2.3(8) . .
Ir21_2 N21_2 C26_2 C25_2 175.1(4) . .
C24_2 C25_2 C26_2 N21_2 1.9(8) . .
C27_2 C25_2 C26_2 N21_2 -177.8(5) . .
C26_2 C25_2 C27_2 F22_2 -3.5(9) . .
C24_2 C25_2 C27_2 F22_2 176.9(6) . .
C26_2 C25_2 C27_2 F23_2 117.4(6) . .
C24_2 C25_2 C27_2 F23_2 -62.3(8) . .
C26_2 C25_2 C27_2 F21_2 -123.4(6) . .
C24_2 C25_2 C27_2 F21_2 56.9(8) . .
C31_2 Ir21_2 C31_2 C36_2 4.9(5) 10_545 .
C31_2 Ir21_2 C31_2 C36_2 -90.3(4) 7 .
N21_2 Ir21_2 C31_2 C36_2 84.7(5) 7 .
N21_2 Ir21_2 C31_2 C36_2 179.9(5) 10_545 .
N21_2 Ir21_2 C31_2 C36_2 -132.2(13) . .
C31_2 Ir21_2 C31_2 C32_2 -173.9(4) 10_545 .
C31_2 Ir21_2 C31_2 C32_2 90.9(5) 7 .
N21_2 Ir21_2 C31_2 C32_2 -94.1(4) 7 .
N21_2 Ir21_2 C31_2 C32_2 1.2(4) 10_545 .
N21_2 Ir21_2 C31_2 C32_2 49.1(15) . .
C36_2 C31_2 C32_2 C33_2 0.5(7) . .
Ir21_2 C31_2 C32_2 C33_2 179.4(4) . .
C36_2 C31_2 C32_2 C22_2 -178.7(4) . 10_545
Ir21_2 C31_2 C32_2 C22_2 0.3(6) . 10_545
C31_2 C32_2 C33_2 C34_2 -0.6(8) . .
C22_2 C32_2 C33_2 C34_2 178.5(5) 10_545 .
C32_2 C33_2 C34_2 C35_2 0.3(8) . .
C32_2 C33_2 C34_2 C37_2 -179.0(6) . .
C33_2 C34_2 C35_2 C36_2 0.1(8) . .
C37_2 C34_2 C35_2 C36_2 179.4(6) . .
C34_2 C35_2 C36_2 C31_2 -0.2(8) . .
C32_2 C31_2 C36_2 C35_2 -0.1(7) . .
Ir21_2 C31_2 C36_2 C35_2 -178.8(4) . .
C33_2 C34_2 C37_2 F33_2 131.1(10) . .
C35_2 C34_2 C37_2 F33_2 -48.1(12) . .
C33_2 C34_2 C37_2 F31_2 -108.6(10) . .
C35_2 C34_2 C37_2 F31_2 72.1(11) . .
C33_2 C34_2 C37_2 F32_2 10.0(11) . .
C35_2 C34_2 C37_2 F32_2 -169.3(7) . .
C40_3 Cl40_3 C40_3 C41_3 -16(4) 9 5
C40_3 Cl40_3 C40_3 C41_3 -79(4) 5 5
C40_3 Cl40_3 C40_3 C41_3 76(3) 9 9
C40_3 Cl40_3 C40_3 C41_3 13(3) 5 9
C40_3 Cl40_3 C40_3 C40_3 -62.9(3) 5 9
C40_3 Cl40_3 C40_3 C40_3 62.9(3) 9 5
C40_3 Cl40_3 C40_3 C41_3 29(2) 9 .
C40_3 Cl40_3 C40_3 C41_3 -34(2) 5 .
C41_3 C40_3 C41_3 C40_3 92(7) 5 9
C41_3 C40_3 C41_3 C40_3 -173(6) 9 9
C40_3 C40_3 C41_3 C40_3 -95(3) 5 9
Cl40_3 C40_3 C41_3 C40_3 -45(3) . 9
C41_3 C40_3 C41_3 C40_3 -173(6) 5 5
C41_3 C40_3 C41_3 C40_3 -78(6) 9 5
C40_3 C40_3 C41_3 C40_3 95(3) 9 5
Cl40_3 C40_3 C41_3 C40_3 50(2) . 5
C41_3 C40_3 C41_3 C41_3 95(3) 9 5
C40_3 C40_3 C41_3 C41_3 -92(7) 9 5
C40_3 C40_3 C41_3 C41_3 173(6) 5 5
Cl40_3 C40_3 C41_3 C41_3 -137(4) . 5
C41_3 C40_3 C41_3 C41_3 -95(3) 5 9
C40_3 C40_3 C41_3 C41_3 173(6) 9 9
C40_3 C40_3 C41_3 C41_3 78(6) 5 9
Cl40_3 C40_3 C41_3 C41_3 128(4) . 9
C41_3 C40_3 C41_3 Cl41_3 -45(3) 5 .
C41_3 C40_3 C41_3 Cl41_3 50(2) 9 .
C40_3 C40_3 C41_3 Cl41_3 -137(5) 9 .
C40_3 C40_3 C41_3 Cl41_3 128(4) 5 .
Cl40_3 C40_3 C41_3 Cl41_3 177.9(18) . .
C41_3 Cl41_3 C41_3 C40_3 -12(4) 5 9
C41_3 Cl41_3 C41_3 C40_3 -75(4) 9 9
C41_3 Cl41_3 C41_3 C40_3 73(3) 5 5
C41_3 Cl41_3 C41_3 C40_3 10(3) 9 5
C41_3 Cl41_3 C41_3 C41_3 -63.1(3) 9 5
C41_3 Cl41_3 C41_3 C41_3 63.1(3) 5 9
C41_3 Cl41_3 C41_3 C40_3 29(2) 5 .
C41_3 Cl41_3 C41_3 C40_3 -34(2) 9 .
